data_7247176
loop_
_publ_author_name
'Fan, Xiao-Xiang'
'Wang, Hong-Yu'
'Zhang, Bo'
'Kang, Xiu-Qi'
'Gu, Jin-Zhong'
'Xue, Ji-jun'

_publ_section_title
;
 Six metal--organic architectures from a 5-methoxyisophthalate linker:
 assembly, structural variety and catalytic features
;
_journal_issue 34
_journal_name_full 'RSC Advances'
_journal_page_first 23745
_journal_page_last 23753
_journal_paper_doi 10.1039/D3RA04111E
_journal_volume 13
_journal_year 2023
_chemical_formula_sum 'C19 H14 Co N2 O5'
_chemical_formula_weight 409.25
_space_group_crystal_system triclinic
_space_group_IT_number 2
_space_group_name_Hall '-P 1'
_space_group_name_H-M_alt 'P -1'
_atom_sites_solution_hydrogens geom
_audit_creation_method SHELXL-2014/7
_audit_update_record
;
2023-06-13 deposited with the CCDC.	2023-08-01 downloaded from the CCDC.
;
_cell_angle_alpha 74.711(9)
_cell_angle_beta 66.547(11)
_cell_angle_gamma 76.120(8)
_cell_formula_units_Z 2
_cell_length_a 10.0273(10)
_cell_length_b 10.0728(9)
_cell_length_c 10.7050(14)
_cell_measurement_reflns_used 5715
_cell_measurement_temperature 293(2)
_cell_measurement_theta_max 64.976
_cell_measurement_theta_min 4.585
_cell_volume 945.6(2)
_computing_cell_refinement 'Bruker SAINT'
_computing_data_collection 'Bruker APEX2'
_computing_data_reduction 'Bruker SAINT'
_computing_molecular_graphics 'Bruker SHELXTL'
_computing_publication_material 'Bruker SHELXTL'
_computing_structure_refinement 'SHELXL-2014/7 (Sheldrick, 2014)'
_computing_structure_solution 'SHELXL-2014/7 (Sheldrick, 2014)'
_diffrn_ambient_temperature 293(2)
_diffrn_measured_fraction_theta_full 0.997
_diffrn_measured_fraction_theta_max 0.997
_diffrn_measurement_device_type 'Bruker APE-II CCD'
_diffrn_measurement_method '\f and \w scans'
_diffrn_radiation_type CuK\a
_diffrn_radiation_wavelength 1.54178
_diffrn_reflns_av_R_equivalents 0.0329
_diffrn_reflns_av_unetI/netI 0.0503
_diffrn_reflns_Laue_measured_fraction_full 0.997
_diffrn_reflns_Laue_measured_fraction_max 0.997
_diffrn_reflns_limit_h_max 11
_diffrn_reflns_limit_h_min -11
_diffrn_reflns_limit_k_max 11
_diffrn_reflns_limit_k_min -11
_diffrn_reflns_limit_l_max 12
_diffrn_reflns_limit_l_min -7
_diffrn_reflns_number 5715
_diffrn_reflns_point_group_measured_fraction_full 0.997
_diffrn_reflns_point_group_measured_fraction_max 0.997
_diffrn_reflns_theta_full 64.976
_diffrn_reflns_theta_max 64.976
_diffrn_reflns_theta_min 4.585
_diffrn_source 'fine-focus sealed tube'
_exptl_absorpt_coefficient_mu 7.399
_exptl_absorpt_correction_T_max 0.384
_exptl_absorpt_correction_T_min 0.281
_exptl_absorpt_correction_type multi-scan
_exptl_absorpt_process_details SADABS
_exptl_crystal_colour pink
_exptl_crystal_density_diffrn 1.437
_exptl_crystal_description needle
_exptl_crystal_F_000 418
_exptl_crystal_size_max 0.230
_exptl_crystal_size_mid 0.180
_exptl_crystal_size_min 0.160
_exptl_transmission_factor_max 0.306
_exptl_transmission_factor_min 0.253
_platon_squeeze_details
;
;
_refine_diff_density_max 1.241
_refine_diff_density_min -0.438
_refine_diff_density_rms 0.100
_refine_ls_extinction_method none
_refine_ls_goodness_of_fit_ref 1.017
_refine_ls_hydrogen_treatment constr
_refine_ls_matrix_type full
_refine_ls_number_parameters 245
_refine_ls_number_reflns 3216
_refine_ls_number_restraints 0
_refine_ls_restrained_S_all 1.017
_refine_ls_R_factor_all 0.0639
_refine_ls_R_factor_gt 0.0536
_refine_ls_shift/su_max 0.000
_refine_ls_shift/su_mean 0.000
_refine_ls_structure_factor_coef Fsqd
_refine_ls_weighting_details 'w=1/[\s^2^(Fo^2^)+(0.0944P)^2^] where P=(Fo^2^+2Fc^2^)/3'
_refine_ls_weighting_scheme calc
_refine_ls_wR_factor_gt 0.1351
_refine_ls_wR_factor_ref 0.1439
_reflns_Friedel_coverage 0.000
_reflns_number_gt 2712
_reflns_number_total 3216
_reflns_threshold_expression 'I > 2\s(I)'
_cod_data_source_file d3ra04111e2.cif
_cod_data_source_block 480-26Co3
_cod_database_code 7247176
_shelx_shelxl_version_number 2014/7
_shelx_space_group_comment
;
The symmetry employed for this shelxl refinement is uniquely defined
by the following loop, which should always be used as a source of
symmetry information in preference to the above space-group names.
They are only intended as comments.
;
_shelx_estimated_absorpt_t_min 0.281
_shelx_estimated_absorpt_t_max 0.384

loop_
_space_group_symop_operation_xyz
'x, y, z'
'-x, -y, -z'

loop_
_atom_site_label
_atom_site_type_symbol
_atom_site_fract_x
_atom_site_fract_y
_atom_site_fract_z
_atom_site_U_iso_or_equiv
_atom_site_adp_type
_atom_site_occupancy
_atom_site_site_symmetry_order
_atom_site_calc_flag
_atom_site_refinement_flags_posn
_atom_site_refinement_flags_adp
_atom_site_refinement_flags_occupancy
_atom_site_disorder_assembly
_atom_site_disorder_group
Co1 Co 0.56042(6) 0.61397(5) 0.59557(5) 0.0217(2) Uani 1 1 d . . . . .
N1 N 0.7521(3) 0.6121(3) 0.4118(3) 0.0265(7) Uani 1 1 d . . . . .
N2 N 1.3665(3) 0.6048(3) -0.2198(3) 0.0252(6) Uani 1 1 d . . . . .
O1 O 0.5725(3) 0.3384(3) 0.5165(3) 0.0315(6) Uani 1 1 d . . . . .
O2 O 0.6229(3) 0.4096(2) 0.6690(2) 0.0293(6) Uani 1 1 d . . . . .
O3 O 0.6685(3) -0.3199(2) 0.7112(3) 0.0364(6) Uani 1 1 d . . . . .
O4 O 0.5559(3) -0.1702(3) 0.5840(3) 0.0390(7) Uani 1 1 d . . . . .
O5 O 0.7483(7) -0.0333(4) 0.9842(5) 0.129(2) Uani 1 1 d . . . . .
C1 C 0.6097(4) 0.3159(3) 0.6196(3) 0.0244(7) Uani 1 1 d . . . . .
C2 C 0.6404(4) 0.1669(4) 0.6890(4) 0.0328(9) Uani 1 1 d . . . . .
C3 C 0.6206(4) 0.0585(4) 0.6439(4) 0.0304(8) Uani 1 1 d . . . . .
H3 H 0.5894 0.0770 0.5692 0.036 Uiso 1 1 calc R U . . .
C4 C 0.6478(5) -0.0783(4) 0.7109(4) 0.0361(9) Uani 1 1 d . . . . .
C5 C 0.6244(4) -0.1968(4) 0.6659(4) 0.0302(8) Uani 1 1 d . . . . .
C6 C 0.6920(7) -0.1058(4) 0.8239(6) 0.0627(15) Uani 1 1 d . . . . .
H6 H 0.7108 -0.1972 0.8681 0.075 Uiso 1 1 calc R U . . .
C7 C 0.7083(7) 0.0036(5) 0.8711(6) 0.0682(18) Uani 1 1 d . . . . .
C8 C 0.6836(6) 0.1397(4) 0.8031(5) 0.0554(14) Uani 1 1 d . . . . .
H8 H 0.6958 0.2127 0.8336 0.066 Uiso 1 1 calc R U . . .
C9 C 0.7599(11) 0.0705(6) 1.0420(8) 0.133(4) Uani 1 1 d . . . . .
H9C H 0.8469 0.1110 0.9832 0.200 Uiso 1 1 calc R U . . .
H9A H 0.7657 0.0307 1.1320 0.200 Uiso 1 1 calc R U . . .
H9B H 0.6750 0.1412 1.0507 0.200 Uiso 1 1 calc R U . . .
C10 C 0.8765(4) 0.5209(4) 0.4048(4) 0.0368(9) Uani 1 1 d . . . . .
H10 H 0.8803 0.4586 0.4851 0.044 Uiso 1 1 calc R U . . .
C11 C 0.9975(4) 0.5149(4) 0.2859(4) 0.0393(10) Uani 1 1 d . . . . .
H11 H 1.0811 0.4508 0.2875 0.047 Uiso 1 1 calc R U . . .
C12 C 0.9959(4) 0.6047(4) 0.1624(4) 0.0265(8) Uani 1 1 d . . . . .
C13 C 0.8684(4) 0.6981(4) 0.1707(4) 0.0412(10) Uani 1 1 d . . . . .
H13 H 0.8607 0.7604 0.0916 0.049 Uiso 1 1 calc R U . . .
C14 C 0.7528(4) 0.6999(4) 0.2947(4) 0.0426(11) Uani 1 1 d . . . . .
H14 H 0.6701 0.7665 0.2969 0.051 Uiso 1 1 calc R U . . .
C15 C 1.1218(4) 0.6021(4) 0.0305(4) 0.0264(8) Uani 1 1 d . . . . .
C16 C 1.2598(4) 0.5273(4) 0.0262(4) 0.0374(9) Uani 1 1 d . . . . .
H16 H 1.2734 0.4754 0.1072 0.045 Uiso 1 1 calc R U . . .
C17 C 1.3754(4) 0.5309(4) -0.0987(4) 0.0367(9) Uani 1 1 d . . . . .
H17 H 1.4656 0.4786 -0.0991 0.044 Uiso 1 1 calc R U . . .
C18 C 1.2332(4) 0.6731(4) -0.2162(4) 0.0374(9) Uani 1 1 d . . . . .
H18 H 1.2224 0.7225 -0.2992 0.045 Uiso 1 1 calc R U . . .
C19 C 1.1122(4) 0.6741(5) -0.0971(4) 0.0399(10) Uani 1 1 d . . . . .
H19 H 1.0223 0.7234 -0.1010 0.048 Uiso 1 1 calc R U . . .

loop_
_atom_site_aniso_label
_atom_site_aniso_U_11
_atom_site_aniso_U_22
_atom_site_aniso_U_33
_atom_site_aniso_U_23
_atom_site_aniso_U_13
_atom_site_aniso_U_12
Co1 0.0273(3) 0.0150(3) 0.0199(3) -0.0002(2) -0.0072(2) -0.0034(2)
N1 0.0322(17) 0.0189(15) 0.0270(15) 0.0006(12) -0.0122(13) -0.0041(12)
N2 0.0286(16) 0.0227(15) 0.0251(15) -0.0016(12) -0.0133(13) -0.0021(12)
O1 0.0399(15) 0.0263(14) 0.0326(14) 0.0017(11) -0.0204(12) -0.0075(11)
O2 0.0446(15) 0.0149(12) 0.0285(13) -0.0014(10) -0.0153(12) -0.0038(10)
O3 0.0544(17) 0.0161(13) 0.0464(15) -0.0028(11) -0.0304(14) -0.0011(11)
O4 0.0632(19) 0.0187(13) 0.0498(16) -0.0020(12) -0.0400(15) -0.0031(12)
O5 0.300(7) 0.0268(19) 0.158(4) 0.007(2) -0.202(5) -0.016(3)
C1 0.0256(18) 0.0194(18) 0.0238(17) -0.0015(14) -0.0055(14) -0.0043(13)
C2 0.043(2) 0.0180(19) 0.044(2) -0.0036(16) -0.0246(19) -0.0012(15)
C3 0.041(2) 0.0203(18) 0.0329(19) -0.0015(15) -0.0184(17) -0.0039(15)
C4 0.054(3) 0.0192(19) 0.045(2) -0.0009(16) -0.031(2) -0.0034(16)
C5 0.035(2) 0.0199(19) 0.0343(19) -0.0022(15) -0.0133(17) -0.0042(15)
C6 0.119(5) 0.017(2) 0.080(3) 0.006(2) -0.075(4) -0.007(2)
C7 0.137(5) 0.025(2) 0.085(4) 0.005(2) -0.094(4) -0.011(3)
C8 0.103(4) 0.023(2) 0.072(3) -0.005(2) -0.068(3) -0.008(2)
C9 0.287(12) 0.051(4) 0.151(7) -0.005(4) -0.185(8) -0.015(5)
C10 0.035(2) 0.042(2) 0.0250(18) 0.0043(16) -0.0122(17) -0.0014(18)
C11 0.033(2) 0.047(3) 0.0266(19) 0.0018(17) -0.0108(17) 0.0046(18)
C12 0.0291(19) 0.0236(18) 0.0281(18) -0.0021(14) -0.0124(16) -0.0059(14)
C13 0.037(2) 0.036(2) 0.029(2) 0.0108(17) -0.0066(18) 0.0042(18)
C14 0.033(2) 0.034(2) 0.035(2) 0.0079(17) -0.0016(18) 0.0055(17)
C15 0.0313(19) 0.0228(18) 0.0266(18) -0.0020(14) -0.0154(16) -0.0008(14)
C16 0.033(2) 0.043(2) 0.0247(18) 0.0036(16) -0.0103(17) 0.0033(17)
C17 0.026(2) 0.045(2) 0.0286(19) 0.0010(17) -0.0090(16) 0.0037(17)
C18 0.039(2) 0.043(2) 0.0211(18) 0.0034(16) -0.0117(17) 0.0015(18)
C19 0.032(2) 0.050(3) 0.030(2) -0.0007(18) -0.0134(18) 0.0049(18)

loop_
_atom_type_symbol
_atom_type_description
_atom_type_scat_dispersion_real
_atom_type_scat_dispersion_imag
_atom_type_scat_source
C C 0.0181 0.0091 'International Tables Vol C Tables 4.2.6.8 and 6.1.1.4'
H H 0.0000 0.0000 'International Tables Vol C Tables 4.2.6.8 and 6.1.1.4'
N N 0.0311 0.0180 'International Tables Vol C Tables 4.2.6.8 and 6.1.1.4'
O O 0.0492 0.0322 'International Tables Vol C Tables 4.2.6.8 and 6.1.1.4'
Co Co -2.3653 3.6143 'International Tables Vol C Tables 4.2.6.8 and 6.1.1.4'

loop_
_geom_angle_atom_site_label_1
_geom_angle_atom_site_label_2
_geom_angle_atom_site_label_3
_geom_angle
_geom_angle_site_symmetry_1
_geom_angle_site_symmetry_3
_geom_angle_publ_flag
O1 Co1 O2 118.93(10) 2_666 . ?
O1 Co1 N1 91.33(11) 2_666 . ?
O2 Co1 N1 91.07(10) . . ?
O1 Co1 O4 90.86(10) 2_666 1_565 ?
O2 Co1 O4 150.08(11) . 1_565 ?
N1 Co1 O4 90.86(11) . 1_565 ?
O1 Co1 N2 88.14(11) 2_666 1_456 ?
O2 Co1 N2 86.55(10) . 1_456 ?
N1 Co1 N2 176.93(11) . 1_456 ?
O4 Co1 N2 92.17(11) 1_565 1_456 ?
O1 Co1 O3 150.04(10) 2_666 1_565 ?
O2 Co1 O3 90.49(10) . 1_565 ?
N1 Co1 O3 93.79(11) . 1_565 ?
O4 Co1 O3 59.60(9) 1_565 1_565 ?
N2 Co1 O3 88.17(11) 1_456 1_565 ?
O1 Co1 C5 120.54(11) 2_666 1_565 ?
O2 Co1 C5 120.17(11) . 1_565 ?
N1 Co1 C5 93.49(12) . 1_565 ?
O4 Co1 C5 29.92(11) 1_565 1_565 ?
N2 Co1 C5 89.38(11) 1_456 1_565 ?
O3 Co1 C5 29.70(11) 1_565 1_565 ?
C14 N1 C10 115.9(3) . . ?
C14 N1 Co1 120.8(2) . . ?
C10 N1 Co1 123.2(2) . . ?
C18 N2 C17 116.1(3) . . ?
C18 N2 Co1 123.7(2) . 1_654 ?
C17 N2 Co1 120.2(2) . 1_654 ?
C1 O1 Co1 159.0(2) . 2_666 ?
C1 O2 Co1 120.2(2) . . ?
C5 O3 Co1 87.8(2) . 1_545 ?
C5 O4 Co1 92.1(2) . 1_545 ?
C7 O5 C9 119.3(4) . . ?
O1 C1 O2 124.0(3) . . ?
O1 C1 C2 118.1(3) . . ?
O2 C1 C2 117.9(3) . . ?
C3 C2 C8 120.2(4) . . ?
C3 C2 C1 120.8(3) . . ?
C8 C2 C1 118.9(3) . . ?
C2 C3 C4 119.7(4) . . ?
C2 C3 H3 120.1 . . ?
C4 C3 H3 120.1 . . ?
C6 C4 C3 120.2(4) . . ?
C6 C4 C5 119.1(4) . . ?
C3 C4 C5 120.7(3) . . ?
O3 C5 O4 120.4(3) . . ?
O3 C5 C4 121.0(3) . . ?
O4 C5 C4 118.6(3) . . ?
O3 C5 Co1 62.53(19) . 1_545 ?
O4 C5 Co1 57.95(18) . 1_545 ?
C4 C5 Co1 174.7(3) . 1_545 ?
C4 C6 C7 120.0(4) . . ?
C4 C6 H6 120.0 . . ?
C7 C6 H6 120.0 . . ?
O5 C7 C8 124.3(4) . . ?
O5 C7 C6 115.8(4) . . ?
C8 C7 C6 119.9(4) . . ?
C7 C8 C2 120.0(4) . . ?
C7 C8 H8 120.0 . . ?
C2 C8 H8 120.0 . . ?
O5 C9 H9C 109.5 . . ?
O5 C9 H9A 109.5 . . ?
H9C C9 H9A 109.5 . . ?
O5 C9 H9B 109.5 . . ?
H9C C9 H9B 109.5 . . ?
H9A C9 H9B 109.5 . . ?
N1 C10 C11 123.6(3) . . ?
N1 C10 H10 118.2 . . ?
C11 C10 H10 118.2 . . ?
C10 C11 C12 120.1(4) . . ?
C10 C11 H11 119.9 . . ?
C12 C11 H11 119.9 . . ?
C13 C12 C11 115.8(3) . . ?
C13 C12 C15 121.4(3) . . ?
C11 C12 C15 122.8(3) . . ?
C14 C13 C12 120.5(4) . . ?
C14 C13 H13 119.7 . . ?
C12 C13 H13 119.7 . . ?
N1 C14 C13 123.9(4) . . ?
N1 C14 H14 118.0 . . ?
C13 C14 H14 118.0 . . ?
C19 C15 C16 115.7(3) . . ?
C19 C15 C12 122.8(3) . . ?
C16 C15 C12 121.5(3) . . ?
C17 C16 C15 119.6(3) . . ?
C17 C16 H16 120.2 . . ?
C15 C16 H16 120.2 . . ?
N2 C17 C16 124.2(3) . . ?
N2 C17 H17 117.9 . . ?
C16 C17 H17 117.9 . . ?
N2 C18 C19 123.4(3) . . ?
N2 C18 H18 118.3 . . ?
C19 C18 H18 118.3 . . ?
C18 C19 C15 120.8(4) . . ?
C18 C19 H19 119.6 . . ?
C15 C19 H19 119.6 . . ?

loop_
_geom_bond_atom_site_label_1
_geom_bond_atom_site_label_2
_geom_bond_distance
_geom_bond_site_symmetry_2
_geom_bond_publ_flag
Co1 O1 2.028(3) 2_666 ?
Co1 O2 2.041(2) . ?
Co1 N1 2.135(3) . ?
Co1 O4 2.136(3) 1_565 ?
Co1 N2 2.151(3) 1_456 ?
Co1 O3 2.236(3) 1_565 ?
Co1 C5 2.518(4) 1_565 ?
N1 C14 1.328(5) . ?
N1 C10 1.348(5) . ?
N2 C18 1.339(5) . ?
N2 C17 1.339(5) . ?
N2 Co1 2.151(3) 1_654 ?
O1 C1 1.250(4) . ?
O1 Co1 2.028(3) 2_666 ?
O2 C1 1.252(4) . ?
O3 C5 1.248(4) . ?
O3 Co1 2.236(3) 1_545 ?
O4 C5 1.257(5) . ?
O4 Co1 2.136(3) 1_545 ?
O5 C7 1.358(5) . ?
O5 C9 1.394(6) . ?
C1 C2 1.507(5) . ?
C2 C3 1.387(5) . ?
C2 C8 1.393(6) . ?
C3 C4 1.394(5) . ?
C3 H3 0.9300 . ?
C4 C6 1.388(6) . ?
C4 C5 1.496(5) . ?
C5 Co1 2.518(4) 1_545 ?
C6 C7 1.393(6) . ?
C6 H6 0.9300 . ?
C7 C8 1.388(6) . ?
C8 H8 0.9300 . ?
C9 H9C 0.9600 . ?
C9 H9A 0.9600 . ?
C9 H9B 0.9600 . ?
C10 C11 1.368(5) . ?
C10 H10 0.9300 . ?
C11 C12 1.395(5) . ?
C11 H11 0.9300 . ?
C12 C13 1.380(5) . ?
C12 C15 1.474(5) . ?
C13 C14 1.372(5) . ?
C13 H13 0.9300 . ?
C14 H14 0.9300 . ?
C15 C19 1.396(5) . ?
C15 C16 1.396(5) . ?
C16 C17 1.376(5) . ?
C16 H16 0.9300 . ?
C17 H17 0.9300 . ?
C18 C19 1.367(5) . ?
C18 H18 0.9300 . ?
C19 H19 0.9300 . ?

loop_
_geom_hbond_atom_site_label_D
_geom_hbond_atom_site_label_H
_geom_hbond_atom_site_label_A
_geom_hbond_distance_DH
_geom_hbond_distance_HA
_geom_hbond_distance_DA
_geom_hbond_angle_DHA
_geom_hbond_site_symmetry_A
C18 H18 O1 0.93 2.52 3.041(4) 115.6 2_765
C17 H17 O2 0.93 2.53 3.011(5) 112.5 1_654
C16 H16 O3 0.93 2.33 3.253(5) 171.0 2_756
C13 H13 O5 0.93 2.36 3.203(5) 150.9 1_564
C11 H11 O3 0.93 2.54 3.459(5) 168.0 2_756
C10 H10 O2 0.93 2.61 3.114(5) 114.3 .
C18 H18 O1 0.93 2.52 3.041(4) 115.6 2_765
C17 H17 O2 0.93 2.53 3.011(5) 112.5 1_654
C16 H16 O3 0.93 2.33 3.253(5) 171.0 2_756
C13 H13 O5 0.93 2.36 3.203(5) 150.9 1_564
C11 H11 O3 0.93 2.54 3.459(5) 168.0 2_756
C10 H10 O2 0.93 2.61 3.114(5) 114.3 .
C18 H18 O1 0.93 2.52 3.041(4) 115.6 2_765
C17 H17 O2 0.93 2.53 3.011(5) 112.5 1_654
C16 H16 O3 0.93 2.33 3.253(5) 171.0 2_756
C13 H13 O5 0.93 2.36 3.203(5) 150.9 1_564
C11 H11 O3 0.93 2.54 3.459(5) 168.0 2_756
C10 H10 O2 0.93 2.61 3.114(5) 114.3 .
C10 H10 O2 0.93 2.61 3.114(5) 114.3 .
C11 H11 O3 0.93 2.54 3.459(5) 168.0 2_756
C13 H13 O5 0.93 2.36 3.203(5) 150.9 1_564
C16 H16 O3 0.93 2.33 3.253(5) 171.0 2_756
C17 H17 O2 0.93 2.53 3.011(5) 112.5 1_654
C18 H18 O1 0.93 2.52 3.041(4) 115.6 2_765
C10 H10 O2 0.93 2.61 3.114(5) 114.3 .
C11 H11 O3 0.93 2.54 3.459(5) 168.0 2_756
C13 H13 O5 0.93 2.36 3.203(5) 150.9 1_564
C16 H16 O3 0.93 2.33 3.253(5) 171.0 2_756
C17 H17 O2 0.93 2.53 3.011(5) 112.5 1_654
C18 H18 O1 0.93 2.52 3.041(4) 115.6 2_765

loop_
_geom_torsion_atom_site_label_1
_geom_torsion_atom_site_label_2
_geom_torsion_atom_site_label_3
_geom_torsion_atom_site_label_4
_geom_torsion
_geom_torsion_site_symmetry_1
_geom_torsion_site_symmetry_2
_geom_torsion_site_symmetry_3
_geom_torsion_site_symmetry_4
_geom_torsion_publ_flag
Co1 O1 C1 O2 -81.9(7) 2_666 . . . ?
Co1 O1 C1 C2 98.0(7) 2_666 . . . ?
Co1 O2 C1 O1 7.1(5) . . . . ?
Co1 O2 C1 C2 -172.8(2) . . . . ?
O1 C1 C2 C3 -3.2(5) . . . . ?
O2 C1 C2 C3 176.7(3) . . . . ?
O1 C1 C2 C8 179.3(4) . . . . ?
O2 C1 C2 C8 -0.8(6) . . . . ?
C8 C2 C3 C4 -1.6(7) . . . . ?
C1 C2 C3 C4 -179.1(3) . . . . ?
C2 C3 C4 C6 1.1(7) . . . . ?
C2 C3 C4 C5 178.8(4) . . . . ?
Co1 O3 C5 O4 -2.8(4) 1_545 . . . ?
Co1 O3 C5 C4 175.4(3) 1_545 . . . ?
Co1 O4 C5 O3 2.9(4) 1_545 . . . ?
Co1 O4 C5 C4 -175.3(3) 1_545 . . . ?
C6 C4 C5 O3 -12.9(7) . . . . ?
C3 C4 C5 O3 169.4(4) . . . . ?
C6 C4 C5 O4 165.3(4) . . . . ?
C3 C4 C5 O4 -12.4(6) . . . . ?
C3 C4 C6 C7 0.4(8) . . . . ?
C5 C4 C6 C7 -177.3(5) . . . . ?
C9 O5 C7 C8 3.0(12) . . . . ?
C9 O5 C7 C6 -176.9(8) . . . . ?
C4 C6 C7 O5 178.4(6) . . . . ?
C4 C6 C7 C8 -1.5(10) . . . . ?
O5 C7 C8 C2 -178.9(6) . . . . ?
C6 C7 C8 C2 0.9(10) . . . . ?
C3 C2 C8 C7 0.6(8) . . . . ?
C1 C2 C8 C7 178.2(5) . . . . ?
C14 N1 C10 C11 -0.8(6) . . . . ?
Co1 N1 C10 C11 177.0(3) . . . . ?
N1 C10 C11 C12 -1.1(7) . . . . ?
C10 C11 C12 C13 1.3(6) . . . . ?
C10 C11 C12 C15 -179.1(4) . . . . ?
C11 C12 C13 C14 0.2(6) . . . . ?
C15 C12 C13 C14 -179.3(4) . . . . ?
C10 N1 C14 C13 2.5(6) . . . . ?
Co1 N1 C14 C13 -175.4(4) . . . . ?
C12 C13 C14 N1 -2.2(7) . . . . ?
C13 C12 C15 C19 -11.8(6) . . . . ?
C11 C12 C15 C19 168.6(4) . . . . ?
C13 C12 C15 C16 167.7(4) . . . . ?
C11 C12 C15 C16 -11.9(6) . . . . ?
C19 C15 C16 C17 1.4(6) . . . . ?
C12 C15 C16 C17 -178.2(4) . . . . ?
C18 N2 C17 C16 -3.2(6) . . . . ?
Co1 N2 C17 C16 175.0(3) 1_654 . . . ?
C15 C16 C17 N2 1.3(7) . . . . ?
C17 N2 C18 C19 2.5(6) . . . . ?
Co1 N2 C18 C19 -175.7(3) 1_654 . . . ?
N2 C18 C19 C15 0.1(7) . . . . ?
C16 C15 C19 C18 -2.0(6) . . . . ?
C12 C15 C19 C18 177.5(4) . . . . ?

loop_
_platon_squeeze_void_nr
_platon_squeeze_void_average_x
_platon_squeeze_void_average_y
_platon_squeeze_void_average_z
_platon_squeeze_void_volume
_platon_squeeze_void_count_electrons
_platon_squeeze_void_content
1 0.000 0.000 0.500 132 13 ' '
